data_1563998
loop_
_publ_author_name
'Harringer, Sophia'
'Matzinger, Manuel'
'Gajic, Natalie'
'Hejl, Michaela'
'Jakupec, Michael A.'
'Kandioller, Wolfgang'
'Keppler, Bernhard K.'

_publ_section_title
;
 First insights into the novel class of organometallic compounds bearing a
 bidentate selenopyridone coordination motif: Synthesis, characterization,
 stability and biological investigations
;
_journal_name_full 'Inorganica Chimica Acta'
_journal_page_first 119919
_journal_paper_doi 10.1016/j.ica.2020.119919
_journal_volume 513
_journal_year 2020
_chemical_formula_moiety 'C34 H44 N2 O2 Ru2 Se2, 2(Cl), 6(H2 O)'
_chemical_formula_sum 'C34 H56 Cl2 N2 O8 Ru2 Se2'
_chemical_formula_weight 1051.76
_chemical_name_systematic
;
Chlorido[1,2-dimethyl-3-oxo-\kO-pyridine-4(1H)
-selonato-\kSe](\h6-p-cymene)-ruthenium(II)
;
_space_group_crystal_system triclinic
_space_group_IT_number 2
_space_group_name_Hall '-P 1'
_space_group_name_H-M_alt 'P -1'
_atom_sites_solution_hydrogens mixed
_atom_sites_solution_primary iterative
_cell_angle_alpha 98.869(2)
_cell_angle_beta 106.802(2)
_cell_angle_gamma 115.474(2)
_cell_formula_units_Z 2
_cell_length_a 12.8659(6)
_cell_length_b 13.4894(7)
_cell_length_c 14.2629(7)
_cell_measurement_reflns_used 9988
_cell_measurement_temperature 300
_cell_measurement_theta_max 25.325
_cell_measurement_theta_min 2.545
_cell_volume 2025.19(18)
_computing_cell_refinement 'SAINT v7.68A (Bruker, 2009)'
_computing_data_collection APEX2
_computing_data_reduction 'SAINT v7.68A (Bruker, 2009)'
_computing_molecular_graphics 'Olex2 (Dolomanov et al., 2009)'
_computing_publication_material 'Olex2 (Dolomanov et al., 2009)'
_computing_structure_refinement 'XL (Sheldrick, 2008)'
_computing_structure_solution 'olex2.solve (Bourhis et al., 2015)'
_diffrn_ambient_temperature 300
_diffrn_measured_fraction_theta_full 0.992
_diffrn_measured_fraction_theta_max 0.989
_diffrn_measurement_device_type 'Bruker X8 APEX2'
_diffrn_measurement_method '\f and \w scans'
_diffrn_radiation_probe x-ray
_diffrn_radiation_type MoK\a
_diffrn_radiation_wavelength 0.71073
_diffrn_reflns_av_R_equivalents 0.0311
_diffrn_reflns_av_unetI/netI 0.0352
_diffrn_reflns_Laue_measured_fraction_full 0.992
_diffrn_reflns_Laue_measured_fraction_max 0.989
_diffrn_reflns_limit_h_max 15
_diffrn_reflns_limit_h_min -14
_diffrn_reflns_limit_k_max 16
_diffrn_reflns_limit_k_min -16
_diffrn_reflns_limit_l_max 15
_diffrn_reflns_limit_l_min -17
_diffrn_reflns_number 22627
_diffrn_reflns_point_group_measured_fraction_full 0.992
_diffrn_reflns_point_group_measured_fraction_max 0.989
_diffrn_reflns_theta_full 25.242
_diffrn_reflns_theta_max 25.374
_diffrn_reflns_theta_min 1.575
_diffrn_source 'Sealed xray tube'
_diffrn_source_type 'Incoatec IuS'
_diffrn_standards_number 0
_exptl_absorpt_coefficient_mu 2.724
_exptl_absorpt_correction_T_max 0.7452
_exptl_absorpt_correction_T_min 0.6051
_exptl_absorpt_correction_type multi-scan
_exptl_absorpt_process_details
;
SADABS-2008/1 (Bruker,2008) was used for absorption correction. 
wR2(int) was 0.1041 before and 0.0425 after correction. 
The Ratio of minimum to maximum transmission is 0.8120.
The \l/2 correction factor is 0.0015.
;
_exptl_crystal_colour 'clear red'
_exptl_crystal_colour_lustre clear
_exptl_crystal_colour_primary red
_exptl_crystal_density_diffrn 1.725
_exptl_crystal_density_meas .
_exptl_crystal_description plate
_exptl_crystal_F_000 1056
_exptl_crystal_size_max 0.22
_exptl_crystal_size_mid 0.12
_exptl_crystal_size_min 0.04
_refine_diff_density_max 1.126
_refine_diff_density_min -0.894
_refine_diff_density_rms 0.091
_refine_ls_extinction_coef .
_refine_ls_extinction_method none
_refine_ls_goodness_of_fit_ref 1.036
_refine_ls_hydrogen_treatment mixed
_refine_ls_matrix_type full
_refine_ls_number_parameters 504
_refine_ls_number_reflns 7360
_refine_ls_number_restraints 55
_refine_ls_restrained_S_all 1.034
_refine_ls_R_factor_all 0.0360
_refine_ls_R_factor_gt 0.0293
_refine_ls_shift/su_max 0.001
_refine_ls_shift/su_mean 0.000
_refine_ls_structure_factor_coef Fsqd
_refine_ls_weighting_details 'w=1/[\s^2^(Fo^2^)+(0.0271P)^2^+3.6819P] where P=(Fo^2^+2Fc^2^)/3'
_refine_ls_weighting_scheme calc
_refine_ls_wR_factor_gt 0.0676
_refine_ls_wR_factor_ref 0.0708
_reflns_Friedel_coverage 0.000
_reflns_Friedel_fraction_full .
_reflns_Friedel_fraction_max .
_reflns_number_gt 6401
_reflns_number_total 7360
_reflns_threshold_expression 'I > 2\s(I)'
_cod_data_source_file ICA-2020-513-1199191.cif
_cod_data_source_block mama40_3_p-1
_cod_database_code 1563998
_shelx_space_group_comment
;
The symmetry employed for this shelxl refinement is uniquely defined
by the following loop, which should always be used as a source of
symmetry information in preference to the above space-group names.
They are only intended as comments.
;
_shelx_estimated_absorpt_t_max 0.899
_shelx_estimated_absorpt_t_min 0.586

loop_
_space_group_symop_operation_xyz
'x, y, z'
'-x, -y, -z'

loop_
_atom_site_label
_atom_site_type_symbol
_atom_site_fract_x
_atom_site_fract_y
_atom_site_fract_z
_atom_site_U_iso_or_equiv
_atom_site_adp_type
_atom_site_occupancy
_atom_site_site_symmetry_order
_atom_site_calc_flag
_atom_site_refinement_flags_posn
_atom_site_refinement_flags_adp
_atom_site_refinement_flags_occupancy
_atom_site_disorder_assembly
_atom_site_disorder_group
Ru1A Ru 0.35960(2) 0.50775(2) 0.18380(2) 0.01583(8) Uani 1 1 d . . . . .
Ru1B Ru 0.27808(2) 0.68800(2) 0.33476(2) 0.01748(8) Uani 1 1 d . . . . .
Se1A Se 0.19237(3) 0.56020(3) 0.15043(3) 0.01814(9) Uani 1 1 d . . . . .
Se1B Se 0.38374(3) 0.57150(3) 0.36907(3) 0.01873(9) Uani 1 1 d . . . . .
O1A O 0.2146(2) 0.34200(19) 0.15978(18) 0.0196(5) Uani 1 1 d . . . . .
O1B O 0.1356(2) 0.5591(2) 0.3600(2) 0.0257(6) Uani 1 1 d . . . . .
N1A N -0.1116(3) 0.1916(3) 0.1146(2) 0.0274(7) Uani 1 1 d . . . . .
N1B N 0.0405(3) 0.2825(3) 0.3986(2) 0.0297(7) Uani 1 1 d . . . . .
C1A C 0.0067(3) 0.2119(3) 0.1344(3) 0.0243(8) Uani 1 1 d . . . . .
C2A C 0.1002(3) 0.3234(3) 0.1446(3) 0.0215(8) Uani 1 1 d . . . . .
C3A C 0.0662(3) 0.4101(3) 0.1380(3) 0.0216(8) Uani 1 1 d . . . . .
C4A C -0.0551(3) 0.3833(3) 0.1197(3) 0.0289(9) Uani 1 1 d . . . . .
H4A H -0.077241 0.440187 0.115753 0.035 Uiso 1 1 calc R . . . .
C5A C -0.1437(3) 0.2737(3) 0.1072(3) 0.0313(9) Uani 1 1 d . . . . .
H5A H -0.226032 0.255831 0.093528 0.038 Uiso 1 1 calc R . . . .
C6A C 0.0349(3) 0.1168(3) 0.1447(3) 0.0280(9) Uani 1 1 d . . . . .
H6AA H -0.002238 0.078871 0.187685 0.042 Uiso 1 1 calc GR . . . .
H6AB H 0.124135 0.148652 0.175480 0.042 Uiso 1 1 calc GR . . . .
H6AC H 0.000900 0.061545 0.077500 0.042 Uiso 1 1 calc GR . . . .
C7A C 0.5509(3) 0.5305(3) 0.2298(3) 0.0208(8) Uani 1 1 d . . . . .
C8A C 0.5559(3) 0.6388(3) 0.2318(3) 0.0213(8) Uani 1 1 d . . . . .
H8A H 0.608677 0.702320 0.291732 0.026 Uiso 1 1 calc R . . . .
C9A C 0.4824(3) 0.6511(3) 0.1448(3) 0.0220(8) Uani 1 1 d . . . . .
H9A H 0.486972 0.722288 0.148239 0.026 Uiso 1 1 calc R . . . .
C10A C 0.4013(3) 0.5556(3) 0.0517(3) 0.0213(8) Uani 1 1 d . . . . .
C11A C 0.3957(3) 0.4491(3) 0.0495(3) 0.0215(8) Uani 1 1 d . . . . .
H11A H 0.343144 0.385828 -0.010718 0.026 Uiso 1 1 calc R . . . .
C12A C 0.4693(3) 0.4362(3) 0.1380(3) 0.0216(8) Uani 1 1 d . . . . .
H12A H 0.463104 0.364373 0.134912 0.026 Uiso 1 1 calc R . . . .
C13A C 0.6304(3) 0.5209(3) 0.3258(3) 0.0263(8) Uani 1 1 d . . . . .
H13A H 0.633583 0.570236 0.385892 0.032 Uiso 1 1 calc R . . . .
C14A C 0.7647(4) 0.5690(4) 0.3321(3) 0.0383(10) Uani 1 1 d . . . . .
H14A H 0.765018 0.521050 0.275161 0.057 Uiso 1 1 calc GR . . . .
H14B H 0.816782 0.569459 0.396046 0.057 Uiso 1 1 calc GR . . . .
H14C H 0.796474 0.646690 0.329248 0.057 Uiso 1 1 calc GR . . . .
C15A C 0.5775(4) 0.3980(4) 0.3323(3) 0.0415(11) Uani 1 1 d . . . . .
H15A H 0.580137 0.348875 0.277725 0.062 Uiso 1 1 calc GR . . . .
H15B H 0.492209 0.368477 0.325361 0.062 Uiso 1 1 calc GR . . . .
H15C H 0.626898 0.399340 0.397962 0.062 Uiso 1 1 calc GR . . . .
C16A C 0.3209(3) 0.5695(4) -0.0393(3) 0.0287(9) Uani 1 1 d . . . . .
H16A H 0.253472 0.494513 -0.085754 0.043 Uiso 1 1 calc GR . . . .
H16B H 0.370836 0.608459 -0.074630 0.043 Uiso 1 1 calc GR . . . .
H16C H 0.287038 0.614512 -0.015588 0.043 Uiso 1 1 calc GR . . . .
C17A C -0.2132(4) 0.0727(3) 0.0966(3) 0.0364(10) Uani 1 1 d . . . . .
H17A H -0.215558 0.017920 0.043134 0.055 Uiso 1 1 calc GR . . . .
H17B H -0.292385 0.070292 0.075742 0.055 Uiso 1 1 calc GR . . . .
H17C H -0.196973 0.053366 0.159260 0.055 Uiso 1 1 calc GR . . . .
C1B C 0.0368(4) 0.3785(3) 0.3847(3) 0.0277(8) Uani 1 1 d . . . . .
C2B C 0.1414(3) 0.4678(3) 0.3753(3) 0.0231(8) Uani 1 1 d . . . . .
C3B C 0.2436(3) 0.4505(3) 0.3809(3) 0.0246(8) Uani 1 1 d . . . . .
C4B C 0.2424(4) 0.3522(3) 0.3974(3) 0.0289(9) Uani 1 1 d . . . . .
H4B H 0.311264 0.342707 0.403422 0.035 Uiso 1 1 calc R . . . .
C5B C 0.1389(4) 0.2681(3) 0.4048(3) 0.0298(9) Uani 1 1 d . . . . .
H5B H 0.137024 0.200799 0.414215 0.036 Uiso 1 1 calc R . . . .
C6B C -0.0761(4) 0.3886(4) 0.3782(3) 0.0336(9) Uani 1 1 d . . . . .
H6BA H -0.149077 0.324463 0.322368 0.050 Uiso 1 1 calc GR . . . .
H6BB H -0.064834 0.459946 0.366119 0.050 Uiso 1 1 calc GR . . . .
H6BC H -0.086823 0.388057 0.442032 0.050 Uiso 1 1 calc GR . . . .
C7B C 0.2438(4) 0.8216(3) 0.2817(3) 0.0254(8) Uani 1 1 d . . . . .
C8B C 0.2196(4) 0.8158(3) 0.3711(3) 0.0262(8) Uani 1 1 d . . . . .
H8B H 0.142574 0.804515 0.369915 0.031 Uiso 1 1 calc R . . . .
C9B C 0.3103(4) 0.8267(3) 0.4636(3) 0.0251(8) Uani 1 1 d . . . . .
H9B H 0.290942 0.821692 0.521286 0.030 Uiso 1 1 calc R . . . .
C10B C 0.4284(3) 0.8450(3) 0.4696(3) 0.0239(8) Uani 1 1 d . . . . .
C11B C 0.4530(3) 0.8490(3) 0.3785(3) 0.0237(8) Uani 1 1 d . . . . .
H11B H 0.529374 0.858494 0.379405 0.028 Uiso 1 1 calc R . . . .
C12B C 0.3634(3) 0.8386(3) 0.2871(3) 0.0239(8) Uani 1 1 d . . . . .
H12B H 0.382302 0.842983 0.229142 0.029 Uiso 1 1 calc R . . . .
C13B C 0.1507(4) 0.8107(4) 0.1816(3) 0.0348(10) Uani 1 1 d . . . . .
H13B H 0.166549 0.777009 0.125033 0.042 Uiso 1 1 calc R . . . .
C14B C 0.0141(4) 0.7315(4) 0.1621(4) 0.0487(12) Uani 1 1 d . . . . .
H14D H -0.007155 0.766363 0.211927 0.073 Uiso 1 1 calc GR . . . .
H14E H 0.002313 0.657950 0.168266 0.073 Uiso 1 1 calc GR . . . .
H14F H -0.038935 0.720388 0.093663 0.073 Uiso 1 1 calc GR . . . .
C15B C 0.1772(5) 0.9327(4) 0.1794(4) 0.0574(14) Uani 1 1 d . . . . .
H15D H 0.119195 0.926589 0.115744 0.086 Uiso 1 1 calc GR . . . .
H15E H 0.261450 0.977402 0.184537 0.086 Uiso 1 1 calc GR . . . .
H15F H 0.167637 0.970160 0.236624 0.086 Uiso 1 1 calc GR . . . .
C16B C 0.5245(4) 0.8544(3) 0.5654(3) 0.0323(9) Uani 1 1 d . . . . .
H16D H 0.487062 0.833000 0.613612 0.048 Uiso 1 1 calc GR . . . .
H16E H 0.593221 0.932858 0.596229 0.048 Uiso 1 1 calc GR . . . .
H16F H 0.554777 0.803449 0.547725 0.048 Uiso 1 1 calc GR . . . .
C17B C -0.0652(4) 0.1909(4) 0.4127(4) 0.0433(11) Uani 1 1 d . . . . .
H17D H -0.063715 0.218566 0.479518 0.065 Uiso 1 1 calc GR . . . .
H17E H -0.057051 0.123002 0.407678 0.065 Uiso 1 1 calc GR . . . .
H17F H -0.143279 0.171812 0.359953 0.065 Uiso 1 1 calc GR . . . .
Cl1A Cl 0.21413(10) 0.08584(10) 0.52153(9) 0.0452(3) Uani 1 1 d . . . . .
Cl1B Cl 0.38860(10) 0.88118(10) 0.75855(9) 0.0433(3) Uani 1 1 d . . . . .
O1S O 0.3224(3) 0.0777(3) 0.7422(2) 0.0432(7) Uani 1 1 d D . . . .
H1SA H 0.334(4) 0.008(3) 0.731(3) 0.053(14) Uiso 1 1 d D . . . .
H1SB H 0.290(5) 0.075(5) 0.672(3) 0.08(2) Uiso 1 1 d D . . . .
O2S O 0.9542(4) 0.8759(4) 0.3654(3) 0.0636(10) Uani 1 1 d D . . . .
H2SA H 1.024(3) 0.947(3) 0.375(3) 0.042(14) Uiso 1 1 d D . . . .
H2SB H 0.918(5) 0.892(5) 0.408(4) 0.11(2) Uiso 1 1 d D . . . .
O3S O 0.2281(3) 0.1644(3) 0.0293(3) 0.0424(7) Uani 1 1 d D . . . .
H3SA H 0.214(4) 0.169(4) -0.040(2) 0.048(14) Uiso 1 1 d D . . . .
H3SB H 0.219(6) 0.223(5) 0.063(4) 0.11(3) Uiso 1 1 d D . . . .
O4S O 0.4655(3) 0.1809(3) 0.0673(3) 0.0469(8) Uani 1 1 d D . . . .
H4SA H 0.503(3) 0.152(3) 0.117(3) 0.035(12) Uiso 1 1 d D . . . .
H4SB H 0.380(3) 0.140(7) 0.056(6) 0.17(4) Uiso 1 1 d D . . . .
O5S O 0.2100(3) 0.1756(3) 0.8369(3) 0.0541(9) Uani 1 1 d D . . . .
H5SA H 0.253(5) 0.136(5) 0.820(4) 0.09(2) Uiso 1 1 d D . . . .
H5SB H 0.133(4) 0.137(5) 0.776(4) 0.11(2) Uiso 1 1 d D . . . .
O6S O 0.4284(3) 0.8737(3) 0.0698(3) 0.0467(8) Uani 1 1 d . . . . .
H6SA H 0.472303 0.941386 0.113948 0.070 Uiso 1 1 d G . . . .
H6SB H 0.464762 0.867039 0.030004 0.070 Uiso 1 1 d G . . . .

loop_
_atom_site_aniso_label
_atom_site_aniso_U_11
_atom_site_aniso_U_22
_atom_site_aniso_U_33
_atom_site_aniso_U_23
_atom_site_aniso_U_13
_atom_site_aniso_U_12
Ru1A 0.01544(14) 0.01379(15) 0.01750(15) 0.00364(12) 0.00615(11) 0.00744(12)
Ru1B 0.01871(14) 0.01232(15) 0.02208(16) 0.00449(12) 0.00983(12) 0.00760(12)
Se1A 0.01848(17) 0.01531(18) 0.02086(19) 0.00520(15) 0.00697(15) 0.00941(15)
Se1B 0.01974(17) 0.01775(19) 0.01876(19) 0.00492(15) 0.00725(15) 0.01002(15)
O1A 0.0198(12) 0.0145(12) 0.0247(14) 0.0039(10) 0.0088(10) 0.0095(10)
O1B 0.0264(13) 0.0183(13) 0.0370(16) 0.0096(12) 0.0177(12) 0.0115(11)
N1A 0.0224(16) 0.0210(17) 0.0295(18) 0.0019(14) 0.0077(14) 0.0069(14)
N1B 0.0328(18) 0.0238(18) 0.0247(18) 0.0114(15) 0.0104(15) 0.0074(15)
C1A 0.0249(19) 0.022(2) 0.023(2) 0.0032(16) 0.0095(16) 0.0108(17)
C2A 0.0217(18) 0.0202(19) 0.0196(19) 0.0031(15) 0.0076(15) 0.0098(16)
C3A 0.0193(17) 0.0200(19) 0.0188(19) 0.0057(15) 0.0043(15) 0.0066(16)
C4A 0.0243(19) 0.023(2) 0.036(2) 0.0088(18) 0.0056(17) 0.0132(18)
C5A 0.0161(18) 0.022(2) 0.045(3) 0.0042(18) 0.0010(17) 0.0098(17)
C6A 0.0268(19) 0.0170(19) 0.038(2) 0.0071(17) 0.0139(18) 0.0088(17)
C7A 0.0164(16) 0.0195(19) 0.025(2) 0.0047(16) 0.0092(15) 0.0080(15)
C8A 0.0149(16) 0.0185(19) 0.024(2) 0.0023(16) 0.0076(15) 0.0048(15)
C9A 0.0181(17) 0.0207(19) 0.030(2) 0.0101(16) 0.0129(16) 0.0097(16)
C10A 0.0181(17) 0.024(2) 0.025(2) 0.0107(16) 0.0135(15) 0.0095(16)
C11A 0.0184(17) 0.023(2) 0.0197(19) 0.0015(16) 0.0097(15) 0.0078(16)
C12A 0.0205(17) 0.0219(19) 0.025(2) 0.0051(16) 0.0103(16) 0.0127(16)
C13A 0.029(2) 0.026(2) 0.021(2) 0.0017(16) 0.0067(16) 0.0159(18)
C14A 0.030(2) 0.057(3) 0.027(2) 0.007(2) 0.0022(18) 0.029(2)
C15A 0.052(3) 0.039(3) 0.032(2) 0.014(2) 0.009(2) 0.026(2)
C16A 0.028(2) 0.038(2) 0.027(2) 0.0152(18) 0.0139(17) 0.0181(19)
C17A 0.025(2) 0.023(2) 0.051(3) 0.008(2) 0.015(2) 0.0049(18)
C1B 0.033(2) 0.023(2) 0.021(2) 0.0050(17) 0.0093(17) 0.0104(18)
C2B 0.0269(19) 0.019(2) 0.0170(19) 0.0035(15) 0.0080(16) 0.0080(16)
C3B 0.0271(19) 0.021(2) 0.0186(19) 0.0052(16) 0.0044(16) 0.0091(17)
C4B 0.034(2) 0.027(2) 0.021(2) 0.0094(17) 0.0071(17) 0.0136(19)
C5B 0.041(2) 0.019(2) 0.026(2) 0.0108(17) 0.0101(18) 0.0131(18)
C6B 0.026(2) 0.030(2) 0.040(2) 0.0107(19) 0.0164(19) 0.0085(18)
C7B 0.033(2) 0.0136(19) 0.031(2) 0.0052(16) 0.0112(17) 0.0145(17)
C8B 0.030(2) 0.0164(19) 0.035(2) 0.0047(17) 0.0154(18) 0.0145(17)
C9B 0.036(2) 0.0154(19) 0.028(2) 0.0056(16) 0.0186(18) 0.0124(17)
C10B 0.0271(19) 0.0099(17) 0.026(2) -0.0006(15) 0.0092(16) 0.0051(16)
C11B 0.0205(17) 0.0127(18) 0.032(2) 0.0038(16) 0.0104(16) 0.0043(15)
C12B 0.032(2) 0.0142(18) 0.031(2) 0.0094(16) 0.0183(18) 0.0114(17)
C13B 0.043(2) 0.031(2) 0.036(2) 0.0096(19) 0.012(2) 0.026(2)
C14B 0.041(3) 0.055(3) 0.049(3) 0.009(2) 0.006(2) 0.032(2)
C15B 0.085(4) 0.042(3) 0.046(3) 0.018(2) 0.007(3) 0.044(3)
C16B 0.034(2) 0.021(2) 0.029(2) 0.0027(17) 0.0068(18) 0.0093(18)
C17B 0.035(2) 0.034(3) 0.048(3) 0.020(2) 0.014(2) 0.005(2)
Cl1A 0.0395(6) 0.0529(7) 0.0511(7) 0.0262(6) 0.0182(5) 0.0265(6)
Cl1B 0.0435(6) 0.0429(7) 0.0427(6) 0.0080(5) 0.0138(5) 0.0250(5)
O1S 0.0452(18) 0.0386(19) 0.043(2) 0.0095(15) 0.0114(16) 0.0235(16)
O2S 0.056(2) 0.076(3) 0.047(2) 0.000(2) 0.0147(19) 0.033(2)
O3S 0.0522(19) 0.0310(18) 0.046(2) 0.0076(15) 0.0226(16) 0.0220(16)
O4S 0.0457(19) 0.042(2) 0.047(2) 0.0089(16) 0.0136(16) 0.0222(17)
O5S 0.057(2) 0.076(3) 0.047(2) 0.0232(19) 0.0251(19) 0.044(2)
O6S 0.0412(18) 0.070(2) 0.048(2) 0.0375(18) 0.0251(16) 0.0327(17)

loop_
_atom_type_symbol
_atom_type_description
_atom_type_scat_dispersion_real
_atom_type_scat_dispersion_imag
_atom_type_scat_source
C C 0.0033 0.0016 'International Tables Vol C Tables 4.2.6.8 and 6.1.1.4'
H H 0.0000 0.0000 'International Tables Vol C Tables 4.2.6.8 and 6.1.1.4'
Cl Cl 0.1484 0.1585 'International Tables Vol C Tables 4.2.6.8 and 6.1.1.4'
N N 0.0061 0.0033 'International Tables Vol C Tables 4.2.6.8 and 6.1.1.4'
O O 0.0106 0.0060 'International Tables Vol C Tables 4.2.6.8 and 6.1.1.4'
Ru Ru -1.2594 0.8363 'International Tables Vol C Tables 4.2.6.8 and 6.1.1.4'
Se Se -0.0929 2.2259 'International Tables Vol C Tables 4.2.6.8 and 6.1.1.4'

loop_
_geom_angle_atom_site_label_1
_geom_angle_atom_site_label_2
_geom_angle_atom_site_label_3
_geom_angle
_geom_angle_site_symmetry_1
_geom_angle_site_symmetry_3
Se1A Ru1A Se1B 82.287(13) . .
O1A Ru1A Se1A 84.52(6) . .
O1A Ru1A Se1B 90.07(6) . .
O1A Ru1A C7A 116.09(11) . .
O1A Ru1A C8A 153.69(11) . .
O1A Ru1A C9A 157.99(12) . .
O1A Ru1A C10A 120.24(11) . .
O1A Ru1A C11A 93.96(11) . .
O1A Ru1A C12A 91.94(11) . .
C7A Ru1A Se1A 159.07(9) . .
C7A Ru1A Se1B 93.47(9) . .
C8A Ru1A Se1A 121.26(9) . .
C8A Ru1A Se1B 88.54(9) . .
C8A Ru1A C7A 37.88(13) . .
C8A Ru1A C10A 68.00(13) . .
C8A Ru1A C11A 79.45(13) . .
C8A Ru1A C12A 67.20(13) . .
C9A Ru1A Se1A 94.09(9) . .
C9A Ru1A Se1B 111.56(10) . .
C9A Ru1A C7A 68.31(13) . .
C9A Ru1A C8A 37.62(13) . .
C9A Ru1A C10A 37.77(13) . .
C9A Ru1A C11A 67.08(13) . .
C9A Ru1A C12A 79.86(13) . .
C10A Ru1A Se1A 92.19(9) . .
C10A Ru1A Se1B 148.65(9) . .
C10A Ru1A C7A 80.77(13) . .
C11A Ru1A Se1A 117.05(9) . .
C11A Ru1A Se1B 160.52(9) . .
C11A Ru1A C7A 67.66(13) . .
C11A Ru1A C10A 36.93(13) . .
C12A Ru1A Se1A 154.43(9) . .
C12A Ru1A Se1B 123.11(9) . .
C12A Ru1A C7A 37.04(13) . .
C12A Ru1A C10A 67.77(13) . .
C12A Ru1A C11A 37.79(13) . .
Se1B Ru1B Se1A 82.101(13) . .
O1B Ru1B Se1A 89.99(7) . .
O1B Ru1B Se1B 84.15(7) . .
O1B Ru1B C7B 117.89(12) . .
O1B Ru1B C8B 92.97(12) . .
O1B Ru1B C9B 93.07(11) . .
O1B Ru1B C10B 118.23(12) . .
O1B Ru1B C11B 155.81(12) . .
O1B Ru1B C12B 155.77(12) . .
C7B Ru1B Se1A 91.55(10) . .
C7B Ru1B Se1B 157.19(10) . .
C7B Ru1B C10B 80.81(14) . .
C8B Ru1B Se1A 120.30(10) . .
C8B Ru1B Se1B 157.48(10) . .
C8B Ru1B C7B 36.94(14) . .
C8B Ru1B C9B 37.58(14) . .
C8B Ru1B C10B 67.46(13) . .
C9B Ru1B Se1A 157.78(10) . .
C9B Ru1B Se1B 120.10(10) . .
C9B Ru1B C7B 67.62(14) . .
C9B Ru1B C10B 36.87(13) . .
C10B Ru1B Se1A 151.15(9) . .
C10B Ru1B Se1B 94.22(9) . .
C11B Ru1B Se1A 113.69(10) . .
C11B Ru1B Se1B 93.92(9) . .
C11B Ru1B C7B 68.54(13) . .
C11B Ru1B C8B 79.63(14) . .
C11B Ru1B C9B 67.02(13) . .
C11B Ru1B C10B 37.72(13) . .
C12B Ru1B Se1A 88.84(10) . .
C12B Ru1B Se1B 119.60(9) . .
C12B Ru1B C7B 37.99(13) . .
C12B Ru1B C8B 67.03(13) . .
C12B Ru1B C9B 79.43(13) . .
C12B Ru1B C10B 68.04(14) . .
C12B Ru1B C11B 37.77(14) . .
Ru1A Se1A Ru1B 94.400(14) . .
C3A Se1A Ru1A 93.65(11) . .
C3A Se1A Ru1B 107.12(11) . .
Ru1B Se1B Ru1A 93.949(14) . .
C3B Se1B Ru1A 106.42(11) . .
C3B Se1B Ru1B 93.40(11) . .
C2A O1A Ru1A 120.6(2) . .
C2B O1B Ru1B 120.8(2) . .
C1A N1A C17A 119.6(3) . .
C5A N1A C1A 123.0(3) . .
C5A N1A C17A 117.4(3) . .
C1B N1B C17B 119.6(3) . .
C5B N1B C1B 122.8(3) . .
C5B N1B C17B 117.5(3) . .
N1A C1A C2A 118.7(3) . .
N1A C1A C6A 119.4(3) . .
C2A C1A C6A 121.8(3) . .
O1A C2A C1A 118.8(3) . .
O1A C2A C3A 123.3(3) . .
C1A C2A C3A 118.0(3) . .
C2A C3A Se1A 117.8(3) . .
C4A C3A Se1A 122.4(3) . .
C4A C3A C2A 119.8(3) . .
C5A C4A C3A 120.5(3) . .
N1A C5A C4A 119.9(3) . .
C8A C7A Ru1A 69.52(19) . .
C8A C7A C13A 119.4(3) . .
C12A C7A Ru1A 70.81(19) . .
C12A C7A C8A 117.7(3) . .
C12A C7A C13A 122.8(3) . .
C13A C7A Ru1A 129.9(2) . .
C7A C8A Ru1A 72.60(19) . .
C9A C8A Ru1A 71.17(19) . .
C9A C8A C7A 121.3(3) . .
C8A C9A Ru1A 71.2(2) . .
C8A C9A C10A 120.7(3) . .
C10A C9A Ru1A 72.5(2) . .
C9A C10A Ru1A 69.72(19) . .
C9A C10A C16A 119.9(3) . .
C11A C10A Ru1A 71.2(2) . .
C11A C10A C9A 118.2(3) . .
C11A C10A C16A 121.8(3) . .
C16A C10A Ru1A 128.6(2) . .
C10A C11A Ru1A 71.9(2) . .
C10A C11A C12A 121.2(3) . .
C12A C11A Ru1A 70.98(19) . .
C7A C12A Ru1A 72.14(19) . .
C7A C12A C11A 120.9(3) . .
C11A C12A Ru1A 71.23(19) . .
C7A C13A C14A 109.5(3) . .
C7A C13A C15A 113.7(3) . .
C15A C13A C14A 111.0(3) . .
N1B C1B C2B 118.9(3) . .
N1B C1B C6B 119.9(3) . .
C2B C1B C6B 121.2(3) . .
O1B C2B C1B 118.2(3) . .
O1B C2B C3B 124.3(3) . .
C3B C2B C1B 117.5(3) . .
C2B C3B Se1B 117.1(3) . .
C4B C3B Se1B 122.3(3) . .
C4B C3B C2B 120.7(3) . .
C5B C4B C3B 119.6(4) . .
N1B C5B C4B 120.5(3) . .
C8B C7B Ru1B 71.0(2) . .
C8B C7B C12B 117.3(3) . .
C8B C7B C13B 123.5(3) . .
C12B C7B Ru1B 69.3(2) . .
C12B C7B C13B 119.2(3) . .
C13B C7B Ru1B 130.5(3) . .
C7B C8B Ru1B 72.0(2) . .
C7B C8B C9B 121.5(3) . .
C9B C8B Ru1B 71.3(2) . .
C8B C9B Ru1B 71.1(2) . .
C10B C9B Ru1B 72.5(2) . .
C10B C9B C8B 121.4(3) . .
C9B C10B Ru1B 70.6(2) . .
C9B C10B C11B 117.5(3) . .
C9B C10B C16B 122.4(3) . .
C11B C10B Ru1B 68.9(2) . .
C11B C10B C16B 120.0(3) . .
C16B C10B Ru1B 129.3(3) . .
C10B C11B Ru1B 73.4(2) . .
C12B C11B Ru1B 71.1(2) . .
C12B C11B C10B 121.0(3) . .
C7B C12B Ru1B 72.7(2) . .
C11B C12B Ru1B 71.1(2) . .
C11B C12B C7B 121.3(3) . .
C7B C13B C14B 113.9(4) . .
C7B C13B C15B 108.9(3) . .
C14B C13B C15B 111.8(4) . .

loop_
_geom_bond_atom_site_label_1
_geom_bond_atom_site_label_2
_geom_bond_distance
_geom_bond_site_symmetry_2
Ru1A Se1A 2.4855(4) .
Ru1A Se1B 2.5325(4) .
Ru1A O1A 2.098(2) .
Ru1A C7A 2.222(3) .
Ru1A C8A 2.181(3) .
Ru1A C9A 2.180(3) .
Ru1A C10A 2.217(3) .
Ru1A C11A 2.208(3) .
Ru1A C12A 2.205(3) .
Ru1B Se1A 2.5280(5) .
Ru1B Se1B 2.4995(4) .
Ru1B O1B 2.085(2) .
Ru1B C7B 2.220(3) .
Ru1B C8B 2.207(3) .
Ru1B C9B 2.210(3) .
Ru1B C10B 2.235(4) .
Ru1B C11B 2.176(3) .
Ru1B C12B 2.176(3) .
Se1A C3A 1.914(3) .
Se1B C3B 1.916(4) .
O1A C2A 1.325(4) .
O1B C2B 1.313(4) .
N1A C1A 1.357(5) .
N1A C5A 1.347(5) .
N1A C17A 1.490(5) .
N1B C1B 1.358(5) .
N1B C5B 1.342(5) .
N1B C17B 1.485(5) .
C1A C2A 1.417(5) .
C1A C6A 1.492(5) .
C2A C3A 1.421(5) .
C3A C4A 1.373(5) .
C4A C5A 1.367(5) .
C7A C8A 1.430(5) .
C7A C12A 1.406(5) .
C7A C13A 1.515(5) .
C8A C9A 1.406(5) .
C9A C10A 1.424(5) .
C10A C11A 1.401(5) .
C10A C16A 1.501(5) .
C11A C12A 1.429(5) .
C13A C14A 1.529(5) .
C13A C15A 1.528(6) .
C1B C2B 1.428(5) .
C1B C6B 1.495(5) .
C2B C3B 1.413(5) .
C3B C4B 1.377(5) .
C4B C5B 1.376(5) .
C7B C8B 1.403(5) .
C7B C12B 1.432(5) .
C7B C13B 1.513(5) .
C8B C9B 1.423(5) .
C9B C10B 1.406(5) .
C10B C11B 1.427(5) .
C10B C16B 1.499(5) .
C11B C12B 1.409(5) .
C13B C14B 1.523(6) .
C13B C15B 1.537(6) .
